data_7222411
loop_
_publ_author_name
'Raoof, Fatemeh'
'Boostanizadeh, Maryam'
'Esmaeilbeig, Ahmadreza'
'Nabavizadeh, S. Masoud'
'Aghakhanpour, Reza babadi'
'Ghiassi, Kamran B.'
'Olmstead, Marilyn'
'Balch, A. L.'

_publ_section_title
;
 Reactivity comparison of five&#x2010;and six&#x2010;membered
 cyclometalated platinum(II) complexes in oxidative addition reactions
;
_journal_name_full 'RSC Adv.'
_journal_paper_doi 10.1039/C5RA17421J
_journal_year 2015
_chemical_formula_moiety '(C31.95 H30.86 I1.05 N P Pt), (C31.92 H30.77 I1.08 N P Pt), 2(C H2 Cl2)'
_chemical_formula_sum 'C65.88 H65.63 Cl4 I2.12 N2 P2 Pt2'
_chemical_formula_weight 1748.54
_space_group_crystal_system monoclinic
_space_group_IT_number 14
_space_group_name_Hall '-P 2ybc'
_space_group_name_H-M_alt 'P 1 21/c 1'
_symmetry_space_group_name_Hall '-P 2ybc'
_symmetry_space_group_name_H-M 'P 1 21/c 1'
_atom_sites_solution_hydrogens geom
_audit_creation_method SHELXL-2014/7
_audit_update_record
;
2015-08-26 deposited with the CCDC.
2015-10-01 downloaded from the CCDC.
;
_cell_angle_alpha 90
_cell_angle_beta 93.339(3)
_cell_angle_gamma 90
_cell_formula_units_Z 4
_cell_length_a 9.2180(13)
_cell_length_b 16.848(3)
_cell_length_c 40.285(6)
_cell_measurement_reflns_used 5792
_cell_measurement_temperature 90(2)
_cell_measurement_theta_max 26.6
_cell_measurement_theta_min 2.4
_cell_volume 6245.8(17)
_computing_cell_refinement 'SAINT (Bruker, 2014)'
_computing_data_collection 'Apex2 (Bruker, 2014)'
_computing_data_reduction 'SAINT (Bruker, 2014)'
_computing_molecular_graphics 'XP (Sheldrick, 2013)'
_computing_publication_material 'SHELXL-2014/7 (Sheldrick, 2014)'
_computing_structure_refinement 'SHELXL-2014/7 (Sheldrick, 2014)'
_computing_structure_solution 'SHELXS (Sheldrick, 2013)'
_diffrn_ambient_temperature 90(2)
_diffrn_measured_fraction_theta_full 0.916
_diffrn_measured_fraction_theta_max 0.890
_diffrn_measurement_device_type 'Bruker ApexII'
_diffrn_measurement_method \w
_diffrn_radiation_type MoK\a
_diffrn_radiation_wavelength 0.71073
_diffrn_reflns_av_unetI/netI 0.0740
_diffrn_reflns_laue_measured_fraction_full 0.916
_diffrn_reflns_laue_measured_fraction_max 0.890
_diffrn_reflns_limit_h_max 11
_diffrn_reflns_limit_h_min -11
_diffrn_reflns_limit_k_max 21
_diffrn_reflns_limit_k_min 0
_diffrn_reflns_limit_l_max 52
_diffrn_reflns_limit_l_min 0
_diffrn_reflns_number 27213
_diffrn_reflns_point_group_measured_fraction_full 0.916
_diffrn_reflns_point_group_measured_fraction_max 0.890
_diffrn_reflns_theta_full 25.242
_diffrn_reflns_theta_max 27.480
_diffrn_reflns_theta_min 1.577
_diffrn_source 'fine focus sealed tube'
_exptl_absorpt_coefficient_mu 5.788
_exptl_absorpt_correction_T_max 0.745
_exptl_absorpt_correction_T_min 0.485
_exptl_absorpt_correction_type multi-scan
_exptl_absorpt_process_details 'TWINABS (Sheldrick, 2012)'
_exptl_crystal_colour colorless
_exptl_crystal_density_diffrn 1.859
_exptl_crystal_description needle
_exptl_crystal_F_000 3365
_exptl_crystal_recrystallization_method 'Re-crystallisation from solvent: dichloromethane, n-pentane'
_exptl_crystal_size_max 0.094
_exptl_crystal_size_mid 0.045
_exptl_crystal_size_min 0.035
_refine_diff_density_max 1.574
_refine_diff_density_min -2.156
_refine_diff_density_rms 0.221
_refine_ls_extinction_method none
_refine_ls_goodness_of_fit_ref 1.026
_refine_ls_hydrogen_treatment constr
_refine_ls_matrix_type full
_refine_ls_number_parameters 714
_refine_ls_number_reflns 27213
_refine_ls_number_restraints 16
_refine_ls_restrained_S_all 1.029
_refine_ls_R_factor_all 0.0697
_refine_ls_R_factor_gt 0.0487
_refine_ls_shift/su_max 0.002
_refine_ls_shift/su_mean 0.000
_refine_ls_structure_factor_coef Fsqd
_refine_ls_weighting_details 'w=1/[\s^2^(Fo^2^)+(0.0569P)^2^+9.1992P] where P=(Fo^2^+2Fc^2^)/3'
_refine_ls_weighting_scheme calc
_refine_ls_wR_factor_gt 0.1095
_refine_ls_wR_factor_ref 0.1180
_reflns_Friedel_coverage 0.000
_reflns_number_gt 21121
_reflns_number_total 27213
_reflns_threshold_expression 'I > 2\s(I)'
_cod_data_source_file c5ra17421j2.cif
_cod_data_source_block kbg277tw
_cod_original_cell_volume 6246.0(16)
_cod_database_code 7222411
_shelx_shelxl_version_number 2014/7
_shelx_space_group_comment
;
The symmetry employed for this shelxl refinement is uniquely defined
by the following loop, which should always be used as a source of
symmetry information in preference to the above space-group names.
They are only intended as comments.
;
_shelx_estimated_absorpt_t_min 0.612
_shelx_estimated_absorpt_t_max 0.823

loop_
_space_group_symop_operation_xyz
'x, y, z'
'-x, y+1/2, -z+1/2'
'-x, -y, -z'
'x, -y-1/2, z-1/2'

loop_
_atom_site_label
_atom_site_type_symbol
_atom_site_fract_x
_atom_site_fract_y
_atom_site_fract_z
_atom_site_U_iso_or_equiv
_atom_site_adp_type
_atom_site_occupancy
_atom_site_site_symmetry_order
_atom_site_calc_flag
_atom_site_refinement_flags_posn
_atom_site_refinement_flags_adp
_atom_site_refinement_flags_occupancy
_atom_site_disorder_assembly
_atom_site_disorder_group
Pt1 Pt 0.10952(4) 0.34502(2) 0.65359(2) 0.01045(9) Uani 1 1 d D . . . .
P1 P 0.1098(3) 0.41401(15) 0.70770(5) 0.0112(5) Uani 1 1 d . . . . .
N1 N 0.2511(8) 0.2465(5) 0.67119(16) 0.0116(17) Uani 1 1 d . U . . .
I1 I -0.13890(7) 0.26457(4) 0.67098(2) 0.02100(16) Uani 1 1 d . . . . .
C1 C -0.0209(11) 0.4354(6) 0.6341(2) 0.016(2) Uani 0.9542(18) 1 d D . P A 1
H1A H -0.1209 0.4273 0.6405 0.025 Uiso 0.9542(18) 1 calc R U P A 1
H1B H 0.0151 0.4865 0.6429 0.025 Uiso 0.9542(18) 1 calc R U P A 1
H1C H -0.0189 0.4354 0.6098 0.025 Uiso 0.9542(18) 1 calc R U P A 1
I2 I -0.0338(15) 0.4611(8) 0.6190(3) 0.016(2) Uani 0.0458(18) 1 d D . P A 2
C2 C 0.0853(11) 0.2861(6) 0.6078(2) 0.017(2) Uani 1 1 d . . . . .
H2A H -0.0054 0.2556 0.6068 0.026 Uiso 1 1 calc R U . . .
H2B H 0.1675 0.2501 0.6055 0.026 Uiso 1 1 calc R U . . .
H2C H 0.0823 0.3251 0.5898 0.026 Uiso 1 1 calc R U . . .
C3 C 0.2015(11) 0.1709(6) 0.6696(2) 0.016(2) Uani 1 1 d . . . . .
H3 H 0.1063 0.1608 0.6602 0.020 Uiso 1 1 calc R U . . .
C4 C 0.2868(11) 0.1073(6) 0.6814(2) 0.020(2) Uani 1 1 d . . . . .
H4 H 0.2501 0.0546 0.6802 0.024 Uiso 1 1 calc R U . . .
C5 C 0.4252(11) 0.1220(7) 0.6949(2) 0.022(2) Uani 1 1 d . . . . .
H5 H 0.4835 0.0798 0.7039 0.026 Uiso 1 1 calc R U . . .
C6 C 0.4777(10) 0.1979(6) 0.6952(2) 0.019(2) Uani 1 1 d . . . . .
H6 H 0.5744 0.2082 0.7036 0.023 Uiso 1 1 calc R U . . .
C7 C 0.3894(10) 0.2607(6) 0.68328(19) 0.012(2) Uani 1 1 d . . . . .
C8 C 0.4460(10) 0.3439(6) 0.68234(19) 0.016(2) Uani 1 1 d . . . . .
H8A H 0.5508 0.3434 0.6893 0.019 Uiso 1 1 calc R U . . .
H8B H 0.3957 0.3762 0.6987 0.019 Uiso 1 1 calc R U . . .
C9 C 0.4267(10) 0.3833(6) 0.64861(19) 0.015(2) Uani 1 1 d . . . . .
C10 C 0.5487(10) 0.4076(6) 0.6333(2) 0.016(2) Uani 1 1 d . . . . .
H10 H 0.6421 0.3988 0.6439 0.019 Uiso 1 1 calc R U . . .
C11 C 0.5364(11) 0.4453(6) 0.6022(2) 0.021(2) Uani 1 1 d . . . . .
H11 H 0.6210 0.4607 0.5914 0.025 Uiso 1 1 calc R U . . .
C12 C 0.4013(11) 0.4597(6) 0.5875(2) 0.021(2) Uani 1 1 d . . . . .
H12 H 0.3920 0.4868 0.5668 0.025 Uiso 1 1 calc R U . . .
C13 C 0.2776(11) 0.4348(6) 0.6028(2) 0.017(2) Uani 1 1 d . . . . .
H13 H 0.1848 0.4459 0.5923 0.020 Uiso 1 1 calc R U . . .
C14 C 0.2855(10) 0.3942(6) 0.6329(2) 0.013(2) Uani 1 1 d . U . . .
C15 C 0.1925(10) 0.5135(6) 0.7122(2) 0.014(2) Uani 1 1 d . . . . .
C16 C 0.2882(9) 0.5423(6) 0.6904(2) 0.012(2) Uani 1 1 d . . . . .
H16 H 0.3088 0.5117 0.6714 0.014 Uiso 1 1 calc R U . . .
C17 C 0.3559(10) 0.6159(6) 0.6955(2) 0.014(2) Uani 1 1 d . . . . .
H17 H 0.4228 0.6347 0.6803 0.017 Uiso 1 1 calc R U . . .
C18 C 0.3255(11) 0.6611(6) 0.7229(2) 0.018(2) Uani 1 1 d . . . . .
H18 H 0.3731 0.7104 0.7270 0.022 Uiso 1 1 calc R U . . .
C19 C 0.2240(11) 0.6334(6) 0.7442(2) 0.021(2) Uani 1 1 d . . . . .
H19 H 0.1994 0.6650 0.7626 0.025 Uiso 1 1 calc R U . . .
C20 C 0.1591(10) 0.5611(6) 0.7392(2) 0.019(2) Uani 1 1 d . . . . .
H20 H 0.0904 0.5430 0.7541 0.023 Uiso 1 1 calc R U . . .
C21 C -0.0732(10) 0.4355(6) 0.72118(19) 0.011(2) Uani 1 1 d . . . . .
C22 C -0.1364(10) 0.3920(6) 0.74583(19) 0.014(2) Uani 1 1 d . . . . .
H22 H -0.0835 0.3497 0.7564 0.017 Uiso 1 1 calc R U . . .
C23 C -0.2766(10) 0.4093(6) 0.7553(2) 0.019(2) Uani 1 1 d . . . . .
H23 H -0.3174 0.3799 0.7725 0.023 Uiso 1 1 calc R U . . .
C24 C -0.3556(10) 0.4696(6) 0.7392(2) 0.017(2) Uani 1 1 d . . . . .
H24 H -0.4521 0.4806 0.7450 0.021 Uiso 1 1 calc R U . . .
C25 C -0.2921(10) 0.5139(6) 0.7146(2) 0.017(2) Uani 1 1 d . . . . .
H25 H -0.3457 0.5555 0.7037 0.020 Uiso 1 1 calc R U . . .
C26 C -0.1509(10) 0.4978(6) 0.7058(2) 0.013(2) Uani 1 1 d . . . . .
H26 H -0.1079 0.5290 0.6894 0.016 Uiso 1 1 calc R U . . .
C27 C 0.1941(10) 0.3551(6) 0.74251(19) 0.013(2) Uani 1 1 d . . . . .
C28 C 0.1637(11) 0.2749(6) 0.7438(2) 0.017(2) Uani 1 1 d . . . . .
H28 H 0.1005 0.2518 0.7270 0.021 Uiso 1 1 calc R U . . .
C29 C 0.2242(11) 0.2273(7) 0.7691(2) 0.021(2) Uani 1 1 d . . . . .
H29 H 0.2022 0.1723 0.7699 0.026 Uiso 1 1 calc R U . . .
C30 C 0.3173(11) 0.2617(7) 0.7934(2) 0.024(3) Uani 1 1 d . . . . .
H30 H 0.3603 0.2296 0.8107 0.029 Uiso 1 1 calc R U . . .
C31 C 0.3482(10) 0.3415(7) 0.7928(2) 0.022(2) Uani 1 1 d . . . . .
H31 H 0.4112 0.3643 0.8097 0.026 Uiso 1 1 calc R U . . .
C32 C 0.2872(9) 0.3890(6) 0.7673(2) 0.014(2) Uani 1 1 d . . . . .
H32 H 0.3086 0.4442 0.7668 0.017 Uiso 1 1 calc R U . . .
Pt2 Pt 1.04096(4) 0.80293(2) 0.62628(2) 0.01098(9) Uani 1 1 d D . . . .
P2 P 1.0420(3) 0.84854(17) 0.56800(5) 0.0136(5) Uani 1 1 d . . . . .
N2 N 0.9102(8) 0.9029(5) 0.64181(16) 0.0125(18) Uani 1 1 d . . . . .
I3 I 1.30343(7) 0.88380(5) 0.63951(2) 0.02151(16) Uani 1 1 d . . . . .
C33 C 1.1599(12) 0.7045(6) 0.6146(3) 0.021(2) Uani 0.923(2) 1 d D . P B 1
H33A H 1.2625 0.7192 0.6138 0.032 Uiso 0.923(2) 1 calc R U P B 1
H33B H 1.1497 0.6636 0.6316 0.032 Uiso 0.923(2) 1 calc R U P B 1
H33C H 1.1242 0.6839 0.5929 0.032 Uiso 0.923(2) 1 calc R U P B 1
I4 I 1.1756(9) 0.6655(5) 0.60176(18) 0.021(2) Uani 0.077(2) 1 d D . P B 2
C34 C 1.0551(10) 0.7676(6) 0.6756(2) 0.015(2) Uani 1 1 d . . . . .
H34A H 1.1415 0.7914 0.6870 0.023 Uiso 1 1 calc R U . . .
H34B H 1.0624 0.7096 0.6768 0.023 Uiso 1 1 calc R U . . .
H34C H 0.9681 0.7851 0.6865 0.023 Uiso 1 1 calc R U . . .
C35 C 0.9674(11) 0.9549(6) 0.66430(19) 0.016(2) Uani 1 1 d . . . . .
H35 H 1.0604 0.9440 0.6747 0.019 Uiso 1 1 calc R U . . .
C36 C 0.8963(11) 1.0239(6) 0.6730(2) 0.020(2) Uani 1 1 d . . . . .
H36 H 0.9398 1.0595 0.6889 0.024 Uiso 1 1 calc R U . . .
C37 C 0.7603(11) 1.0396(6) 0.6578(2) 0.021(2) Uani 1 1 d . . . . .
H37 H 0.7102 1.0873 0.6624 0.026 Uiso 1 1 calc R U . . .
C38 C 0.6997(11) 0.9843(6) 0.6360(2) 0.021(2) Uani 1 1 d . . . . .
H38 H 0.6045 0.9925 0.6262 0.025 Uiso 1 1 calc R U . . .
C39 C 0.7752(10) 0.9179(6) 0.62824(19) 0.012(2) Uani 1 1 d . . . . .
C40 C 0.7102(10) 0.8575(6) 0.6038(2) 0.017(2) Uani 1 1 d . . . . .
H40A H 0.6067 0.8711 0.5988 0.021 Uiso 1 1 calc R U . . .
H40B H 0.7601 0.8625 0.5827 0.021 Uiso 1 1 calc R U . . .
C41 C 0.7189(9) 0.7727(6) 0.61468(18) 0.0090(19) Uani 1 1 d . . . . .
C42 C 0.5925(11) 0.7267(6) 0.6133(2) 0.018(2) Uani 1 1 d . . . . .
H42 H 0.5021 0.7511 0.6070 0.021 Uiso 1 1 calc R U . . .
C43 C 0.5959(11) 0.6468(6) 0.6209(2) 0.017(2) Uani 1 1 d . . . . .
H43 H 0.5089 0.6164 0.6195 0.020 Uiso 1 1 calc R U . . .
C44 C 0.7283(11) 0.6110(6) 0.63086(19) 0.018(2) Uani 1 1 d . . . . .
H44 H 0.7321 0.5562 0.6363 0.021 Uiso 1 1 calc R U . . .
C45 C 0.8535(11) 0.6564(6) 0.63263(19) 0.016(2) Uani 1 1 d . . . . .
H45 H 0.9428 0.6319 0.6397 0.019 Uiso 1 1 calc R U . . .
C46 C 0.8532(10) 0.7376(6) 0.62426(19) 0.015(2) Uani 1 1 d . . . . .
C47 C 0.9731(10) 0.9509(6) 0.56364(19) 0.016(2) Uani 1 1 d . . . . .
C48 C 0.8578(10) 0.9751(6) 0.5421(2) 0.016(2) Uani 1 1 d . . . . .
H48 H 0.8158 0.9383 0.5264 0.019 Uiso 1 1 calc R U . . .
C49 C 0.8035(11) 1.0508(6) 0.5429(2) 0.019(2) Uani 1 1 d . . . . .
H49 H 0.7235 1.0655 0.5283 0.023 Uiso 1 1 calc R U . . .
C50 C 0.8651(12) 1.1059(7) 0.5651(2) 0.026(3) Uani 1 1 d . . . . .
H50 H 0.8273 1.1583 0.5658 0.031 Uiso 1 1 calc R U . . .
C51 C 0.9838(11) 1.0835(6) 0.5865(2) 0.020(2) Uani 1 1 d . . . . .
H51 H 1.0288 1.1215 0.6012 0.024 Uiso 1 1 calc R U . . .
C52 C 1.0356(10) 1.0064(6) 0.5863(2) 0.018(2) Uani 1 1 d . . . . .
H52 H 1.1133 0.9910 0.6014 0.021 Uiso 1 1 calc R U . . .
C53 C 1.2218(10) 0.8511(6) 0.55094(19) 0.016(2) Uani 1 1 d . . . . .
C54 C 1.3020(11) 0.9214(7) 0.5480(2) 0.023(3) Uani 1 1 d . . . . .
H54 H 1.2621 0.9707 0.5544 0.027 Uiso 1 1 calc R U . . .
C55 C 1.4413(11) 0.9189(8) 0.5356(2) 0.030(3) Uani 1 1 d . . . . .
H55 H 1.4962 0.9663 0.5341 0.035 Uiso 1 1 calc R U . . .
C56 C 1.4986(11) 0.8480(8) 0.5255(2) 0.029(3) Uani 1 1 d . . . . .
H56 H 1.5918 0.8468 0.5166 0.035 Uiso 1 1 calc R U . . .
C57 C 1.4216(11) 0.7798(8) 0.5283(2) 0.030(3) Uani 1 1 d . . . . .
H57 H 1.4623 0.7308 0.5217 0.036 Uiso 1 1 calc R U . . .
C58 C 1.2816(11) 0.7810(7) 0.5409(2) 0.024(3) Uani 1 1 d . . . . .
H58 H 1.2285 0.7329 0.5424 0.028 Uiso 1 1 calc R U . . .
C59 C 0.9401(10) 0.7906(6) 0.5350(2) 0.015(2) Uani 1 1 d . . . . .
C60 C 0.9437(10) 0.8164(6) 0.5022(2) 0.018(2) Uani 1 1 d . . . . .
H60 H 0.9958 0.8630 0.4970 0.021 Uiso 1 1 calc R U . . .
C61 C 0.8697(11) 0.7729(7) 0.4769(2) 0.025(3) Uani 1 1 d . . . . .
H61 H 0.8698 0.7901 0.4545 0.030 Uiso 1 1 calc R U . . .
C62 C 0.7960(11) 0.7043(7) 0.4850(2) 0.023(2) Uani 1 1 d . . . . .
H62 H 0.7458 0.6745 0.4679 0.028 Uiso 1 1 calc R U . . .
C63 C 0.7950(11) 0.6793(6) 0.5170(2) 0.022(3) Uani 1 1 d . . . . .
H63 H 0.7451 0.6319 0.5221 0.027 Uiso 1 1 calc R U . . .
C64 C 0.8662(10) 0.7224(6) 0.5424(2) 0.017(2) Uani 1 1 d . . . . .
H64 H 0.8640 0.7050 0.5648 0.020 Uiso 1 1 calc R U . . .
Cl1 Cl -0.3263(5) 0.4339(3) 0.50155(11) 0.0897(15) Uani 1 1 d . . . . .
Cl2 Cl -0.0657(5) 0.4741(3) 0.54146(10) 0.0928(16) Uani 1 1 d . . . . .
C65 C -0.1543(18) 0.4005(10) 0.5156(4) 0.079(5) Uani 1 1 d . . . . .
H65A H -0.0955 0.3893 0.4963 0.094 Uiso 1 1 calc R U . . .
H65B H -0.1636 0.3506 0.5283 0.094 Uiso 1 1 calc R U . . .
Cl3 Cl 0.4226(4) 0.1312(2) 0.59602(8) 0.0529(10) Uani 1 1 d . . . . .
Cl4 Cl 0.5643(4) 0.2478(2) 0.55588(7) 0.0508(9) Uani 1 1 d . . . . .
C66 C 0.5125(14) 0.2240(8) 0.5954(3) 0.050(4) Uani 1 1 d . . . . .
H66A H 0.4470 0.2658 0.6031 0.060 Uiso 1 1 calc R U . . .
H66B H 0.5996 0.2224 0.6109 0.060 Uiso 1 1 calc R U . . .

loop_
_atom_site_aniso_label
_atom_site_aniso_U_11
_atom_site_aniso_U_22
_atom_site_aniso_U_33
_atom_site_aniso_U_23
_atom_site_aniso_U_13
_atom_site_aniso_U_12
Pt1 0.00948(18) 0.0076(2) 0.01395(16) -0.00068(13) -0.00159(11) -0.00022(17)
P1 0.0114(13) 0.0087(15) 0.0133(10) -0.0007(9) -0.0004(8) -0.0010(11)
N1 0.007(4) 0.008(4) 0.019(3) 0.002(3) 0.002(3) 0.006(3)
I1 0.0164(4) 0.0193(4) 0.0273(3) 0.0004(3) 0.0016(2) -0.0016(3)
C1 0.017(4) 0.018(7) 0.015(5) 0.000(4) 0.001(4) -0.001(4)
I2 0.017(4) 0.018(7) 0.015(5) 0.000(4) 0.001(4) -0.001(4)
C2 0.018(5) 0.016(7) 0.017(4) -0.001(4) -0.001(3) -0.001(5)
C3 0.015(5) 0.014(7) 0.021(5) 0.002(4) 0.005(4) 0.002(5)
C4 0.026(6) 0.003(6) 0.032(5) 0.006(4) 0.011(4) 0.003(5)
C5 0.013(6) 0.017(7) 0.036(6) 0.014(4) 0.000(4) 0.008(5)
C6 0.008(5) 0.026(7) 0.023(5) 0.006(4) 0.002(3) 0.004(5)
C7 0.009(5) 0.014(6) 0.013(4) 0.000(4) 0.000(3) 0.004(5)
C8 0.010(5) 0.022(6) 0.015(4) 0.001(4) -0.002(3) 0.005(5)
C9 0.018(5) 0.011(6) 0.015(4) -0.002(4) 0.000(3) 0.001(5)
C10 0.015(5) 0.007(6) 0.026(5) -0.005(4) 0.003(4) -0.002(4)
C11 0.019(6) 0.010(6) 0.035(5) 0.000(4) 0.011(4) -0.007(5)
C12 0.028(6) 0.011(6) 0.024(5) 0.002(4) 0.000(4) -0.008(5)
C13 0.018(5) 0.012(6) 0.019(4) -0.002(4) 0.001(4) -0.004(5)
C14 0.020(4) 0.002(5) 0.018(4) -0.004(3) 0.004(3) 0.001(4)
C15 0.017(5) 0.008(6) 0.016(4) -0.001(3) -0.006(3) 0.001(5)
C16 0.006(5) 0.008(6) 0.021(4) 0.000(4) 0.001(3) 0.001(4)
C17 0.009(5) 0.007(6) 0.026(5) 0.003(4) -0.001(3) 0.000(4)
C18 0.016(5) 0.002(6) 0.036(5) -0.002(4) -0.008(4) -0.001(5)
C19 0.017(6) 0.019(7) 0.025(5) -0.012(4) 0.001(4) 0.002(5)
C20 0.018(6) 0.025(7) 0.014(4) 0.001(4) 0.000(3) -0.002(5)
C21 0.011(5) 0.008(6) 0.015(4) -0.002(3) -0.001(3) 0.005(4)
C22 0.012(5) 0.011(6) 0.020(4) -0.001(4) 0.000(3) 0.005(5)
C23 0.013(5) 0.021(7) 0.023(5) -0.002(4) 0.007(4) 0.000(5)
C24 0.006(5) 0.019(7) 0.028(5) -0.011(4) 0.002(3) -0.002(5)
C25 0.014(5) 0.014(6) 0.021(5) -0.004(4) -0.002(3) 0.002(5)
C26 0.013(5) 0.005(6) 0.020(4) 0.001(4) -0.004(3) -0.002(4)
C27 0.010(5) 0.019(7) 0.010(4) 0.002(4) -0.001(3) 0.003(5)
C28 0.022(6) 0.015(7) 0.015(4) 0.002(4) 0.006(4) 0.003(5)
C29 0.028(6) 0.019(7) 0.017(5) 0.006(4) 0.006(4) 0.008(5)
C30 0.022(6) 0.033(8) 0.016(5) 0.012(4) 0.005(4) 0.026(6)
C31 0.008(5) 0.045(8) 0.013(4) 0.000(4) -0.004(3) 0.004(6)
C32 0.008(5) 0.013(6) 0.022(5) -0.003(4) 0.001(3) -0.002(5)
Pt2 0.00730(18) 0.0113(2) 0.01413(16) 0.00074(14) -0.00091(11) -0.00061(17)
P2 0.0107(13) 0.0163(16) 0.0137(11) -0.0007(9) 0.0008(8) -0.0023(12)
N2 0.010(4) 0.013(5) 0.015(4) 0.003(3) 0.005(3) -0.006(4)
I3 0.0149(3) 0.0262(4) 0.0233(3) -0.0019(3) -0.0002(2) -0.0016(3)
C33 0.019(4) 0.029(6) 0.016(4) -0.002(3) -0.001(3) 0.001(4)
I4 0.019(4) 0.029(6) 0.016(4) -0.002(3) -0.001(3) 0.001(4)
C34 0.010(5) 0.011(6) 0.023(5) 0.005(4) -0.004(3) -0.002(5)
C35 0.018(5) 0.017(6) 0.014(4) 0.001(4) 0.004(3) -0.006(5)
C36 0.023(6) 0.014(7) 0.023(5) -0.006(4) 0.010(4) -0.007(5)
C37 0.023(6) 0.006(6) 0.036(6) 0.001(4) 0.013(4) 0.002(5)
C38 0.013(5) 0.020(7) 0.029(5) 0.005(4) 0.001(4) 0.002(5)
C39 0.010(5) 0.013(6) 0.015(4) 0.005(4) 0.002(3) -0.005(4)
C40 0.008(5) 0.027(7) 0.016(4) 0.001(4) -0.003(3) -0.005(5)
C41 0.008(5) 0.008(6) 0.011(4) 0.002(3) 0.001(3) -0.001(4)
C42 0.012(5) 0.020(7) 0.021(5) -0.003(4) 0.003(4) 0.000(5)
C43 0.020(6) 0.013(7) 0.018(4) -0.002(4) 0.007(3) -0.011(5)
C44 0.025(6) 0.012(6) 0.016(4) 0.007(4) 0.000(4) -0.001(5)
C45 0.017(5) 0.015(6) 0.015(4) 0.001(4) -0.001(3) -0.003(5)
C46 0.016(5) 0.018(6) 0.010(4) -0.002(4) 0.003(3) 0.002(5)
C47 0.019(5) 0.015(6) 0.012(4) -0.002(4) 0.003(3) 0.000(5)
C48 0.014(5) 0.015(7) 0.019(4) 0.003(4) -0.003(3) -0.009(5)
C49 0.019(6) 0.012(7) 0.027(5) 0.011(4) 0.002(4) 0.000(5)
C50 0.031(7) 0.021(7) 0.027(5) 0.009(4) 0.003(4) 0.000(6)
C51 0.026(6) 0.007(6) 0.027(5) 0.005(4) 0.002(4) -0.008(5)
C52 0.012(5) 0.024(7) 0.016(4) 0.005(4) -0.002(3) -0.008(5)
C53 0.015(5) 0.022(6) 0.010(4) -0.007(4) 0.002(3) -0.001(5)
C54 0.016(5) 0.036(8) 0.017(5) -0.001(4) 0.003(4) 0.000(5)
C55 0.014(6) 0.051(9) 0.024(5) 0.005(5) 0.002(4) -0.009(6)
C56 0.004(5) 0.061(9) 0.023(5) -0.004(5) 0.004(4) -0.012(6)
C57 0.015(6) 0.050(9) 0.026(5) -0.017(5) 0.002(4) 0.003(6)
C58 0.015(6) 0.030(8) 0.027(5) -0.002(4) 0.004(4) -0.007(5)
C59 0.007(5) 0.018(7) 0.019(4) -0.005(4) 0.002(3) -0.001(4)
C60 0.016(5) 0.017(7) 0.021(5) -0.003(4) 0.002(4) -0.001(5)
C61 0.025(6) 0.031(8) 0.020(5) -0.004(4) 0.001(4) 0.000(6)
C62 0.020(6) 0.022(7) 0.027(5) -0.011(4) -0.004(4) 0.002(5)
C63 0.019(6) 0.019(7) 0.028(5) -0.006(4) 0.001(4) -0.008(5)
C64 0.012(5) 0.016(6) 0.022(5) -0.004(4) 0.000(3) -0.001(5)
Cl1 0.082(3) 0.078(4) 0.104(3) 0.019(3) -0.030(3) -0.009(3)
Cl2 0.095(4) 0.121(5) 0.059(2) 0.024(2) -0.025(2) -0.003(3)
C65 0.079(14) 0.054(13) 0.102(12) 0.000(9) -0.006(10) 0.000(11)
Cl3 0.045(2) 0.047(3) 0.068(2) 0.0089(16) 0.0064(16) 0.0121(19)
Cl4 0.047(2) 0.060(3) 0.0460(18) 0.0104(15) 0.0037(14) 0.019(2)
C66 0.036(8) 0.062(11) 0.052(8) -0.026(7) 0.003(6) -0.012(8)

loop_
_atom_type_symbol
_atom_type_description
_atom_type_scat_dispersion_real
_atom_type_scat_dispersion_imag
_atom_type_scat_source
C C 0.0033 0.0016 'International Tables Vol C Tables 4.2.6.8 and 6.1.1.4'
H H 0.0000 0.0000 'International Tables Vol C Tables 4.2.6.8 and 6.1.1.4'
N N 0.0061 0.0033 'International Tables Vol C Tables 4.2.6.8 and 6.1.1.4'
P P 0.1023 0.0942 'International Tables Vol C Tables 4.2.6.8 and 6.1.1.4'
Cl Cl 0.1484 0.1585 'International Tables Vol C Tables 4.2.6.8 and 6.1.1.4'
I I -0.4742 1.8119 'International Tables Vol C Tables 4.2.6.8 and 6.1.1.4'
Pt Pt -1.7033 8.3905 'International Tables Vol C Tables 4.2.6.8 and 6.1.1.4'

loop_
_geom_angle_atom_site_label_1
_geom_angle_atom_site_label_2
_geom_angle_atom_site_label_3
_geom_angle
C14 Pt1 C1 90.3(4)
C14 Pt1 C2 83.1(4)
C1 Pt1 C2 89.2(4)
C14 Pt1 N1 88.1(3)
C1 Pt1 N1 176.5(3)
C2 Pt1 N1 87.5(3)
C14 Pt1 P1 102.1(2)
C1 Pt1 P1 87.6(3)
C2 Pt1 P1 173.9(3)
N1 Pt1 P1 95.76(19)
C14 Pt1 I2 82.6(4)
C2 Pt1 I2 82.2(4)
N1 Pt1 I2 166.9(3)
P1 Pt1 I2 95.2(3)
C14 Pt1 I1 169.8(2)
C1 Pt1 I1 89.2(3)
C2 Pt1 I1 86.8(3)
N1 Pt1 I1 91.9(2)
P1 Pt1 I1 88.03(6)
I2 Pt1 I1 95.6(3)
C21 P1 C15 99.9(4)
C21 P1 C27 103.5(4)
C15 P1 C27 105.0(4)
C21 P1 Pt1 113.6(3)
C15 P1 Pt1 119.6(3)
C27 P1 Pt1 113.3(3)
C3 N1 C7 119.4(8)
C3 N1 Pt1 120.1(6)
C7 N1 Pt1 120.5(6)
Pt1 C1 H1A 109.5
Pt1 C1 H1B 109.5
H1A C1 H1B 109.5
Pt1 C1 H1C 109.5
H1A C1 H1C 109.5
H1B C1 H1C 109.5
Pt1 C2 H2A 109.5
Pt1 C2 H2B 109.5
H2A C2 H2B 109.5
Pt1 C2 H2C 109.5
H2A C2 H2C 109.5
H2B C2 H2C 109.5
N1 C3 C4 121.6(9)
N1 C3 H3 119.2
C4 C3 H3 119.2
C5 C4 C3 119.1(10)
C5 C4 H4 120.5
C3 C4 H4 120.5
C6 C5 C4 119.4(9)
C6 C5 H5 120.3
C4 C5 H5 120.3
C5 C6 C7 120.3(9)
C5 C6 H6 119.9
C7 C6 H6 119.9
N1 C7 C6 120.2(9)
N1 C7 C8 118.5(8)
C6 C7 C8 121.2(8)
C7 C8 C9 114.2(7)
C7 C8 H8A 108.7
C9 C8 H8A 108.7
C7 C8 H8B 108.7
C9 C8 H8B 108.7
H8A C8 H8B 107.6
C10 C9 C14 120.7(8)
C10 C9 C8 118.4(8)
C14 C9 C8 120.8(8)
C9 C10 C11 120.6(9)
C9 C10 H10 119.7
C11 C10 H10 119.7
C12 C11 C10 119.4(9)
C12 C11 H11 120.3
C10 C11 H11 120.3
C11 C12 C13 120.3(9)
C11 C12 H12 119.9
C13 C12 H12 119.9
C14 C13 C12 122.0(9)
C14 C13 H13 119.0
C12 C13 H13 119.0
C13 C14 C9 116.9(8)
C13 C14 Pt1 123.6(7)
C9 C14 Pt1 119.5(6)
C16 C15 C20 118.3(9)
C16 C15 P1 122.4(7)
C20 C15 P1 119.3(7)
C15 C16 C17 121.2(8)
C15 C16 H16 119.4
C17 C16 H16 119.4
C18 C17 C16 119.8(8)
C18 C17 H17 120.1
C16 C17 H17 120.1
C17 C18 C19 118.9(9)
C17 C18 H18 120.5
C19 C18 H18 120.5
C20 C19 C18 120.8(9)
C20 C19 H19 119.6
C18 C19 H19 119.6
C19 C20 C15 120.8(9)
C19 C20 H20 119.6
C15 C20 H20 119.6
C22 C21 C26 119.3(8)
C22 C21 P1 122.5(7)
C26 C21 P1 118.3(7)
C21 C22 C23 121.1(9)
C21 C22 H22 119.5
C23 C22 H22 119.5
C24 C23 C22 119.7(9)
C24 C23 H23 120.2
C22 C23 H23 120.2
C23 C24 C25 119.4(9)
C23 C24 H24 120.3
C25 C24 H24 120.3
C26 C25 C24 120.8(9)
C26 C25 H25 119.6
C24 C25 H25 119.6
C21 C26 C25 119.7(9)
C21 C26 H26 120.1
C25 C26 H26 120.1
C28 C27 C32 119.4(8)
C28 C27 P1 118.3(6)
C32 C27 P1 122.3(8)
C27 C28 C29 121.1(9)
C27 C28 H28 119.4
C29 C28 H28 119.4
C28 C29 C30 118.8(10)
C28 C29 H29 120.6
C30 C29 H29 120.6
C31 C30 C29 120.9(9)
C31 C30 H30 119.5
C29 C30 H30 119.5
C30 C31 C32 120.1(9)
C30 C31 H31 120.0
C32 C31 H31 120.0
C31 C32 C27 119.7(10)
C31 C32 H32 120.2
C27 C32 H32 120.2
C46 Pt2 C33 91.0(4)
C46 Pt2 C34 83.7(3)
C33 Pt2 C34 89.0(4)
C46 Pt2 N2 86.9(3)
C33 Pt2 N2 175.9(4)
C34 Pt2 N2 87.2(3)
C46 Pt2 P2 100.3(2)
C33 Pt2 P2 90.1(3)
C34 Pt2 P2 175.9(3)
N2 Pt2 P2 93.72(18)
C46 Pt2 I3 170.9(2)
C33 Pt2 I3 88.2(3)
C34 Pt2 I3 87.2(3)
N2 Pt2 I3 93.2(2)
P2 Pt2 I3 88.77(6)
C46 Pt2 I4 86.2(3)
C34 Pt2 I4 95.5(3)
N2 Pt2 I4 172.3(3)
P2 Pt2 I4 84.09(18)
I3 Pt2 I4 94.19(19)
C53 P2 C47 104.8(5)
C53 P2 C59 100.0(4)
C47 P2 C59 105.4(4)
C53 P2 Pt2 114.7(3)
C47 P2 Pt2 111.2(3)
C59 P2 Pt2 119.1(3)
C35 N2 C39 117.7(8)
C35 N2 Pt2 119.6(6)
C39 N2 Pt2 122.5(6)
Pt2 C33 H33A 109.5
Pt2 C33 H33B 109.5
H33A C33 H33B 109.5
Pt2 C33 H33C 109.5
H33A C33 H33C 109.5
H33B C33 H33C 109.5
Pt2 C34 H34A 109.5
Pt2 C34 H34B 109.5
H34A C34 H34B 109.5
Pt2 C34 H34C 109.5
H34A C34 H34C 109.5
H34B C34 H34C 109.5
N2 C35 C36 122.8(9)
N2 C35 H35 118.6
C36 C35 H35 118.6
C37 C36 C35 118.5(9)
C37 C36 H36 120.8
C35 C36 H36 120.8
C38 C37 C36 118.3(10)
C38 C37 H37 120.8
C36 C37 H37 120.8
C39 C38 C37 120.5(9)
C39 C38 H38 119.8
C37 C38 H38 119.8
N2 C39 C38 122.1(9)
N2 C39 C40 117.2(8)
C38 C39 C40 120.8(8)
C41 C40 C39 115.9(7)
C41 C40 H40A 108.3
C39 C40 H40A 108.3
C41 C40 H40B 108.3
C39 C40 H40B 108.3
H40A C40 H40B 107.4
C42 C41 C46 119.8(9)
C42 C41 C40 119.2(9)
C46 C41 C40 120.9(8)
C43 C42 C41 121.6(10)
C43 C42 H42 119.2
C41 C42 H42 119.2
C42 C43 C44 119.5(10)
C42 C43 H43 120.3
C44 C43 H43 120.3
C45 C44 C43 119.2(10)
C45 C44 H44 120.4
C43 C44 H44 120.4
C44 C45 C46 122.3(10)
C44 C45 H45 118.8
C46 C45 H45 118.8
C41 C46 C45 117.6(9)
C41 C46 Pt2 120.9(7)
C45 C46 Pt2 121.5(7)
C48 C47 C52 118.6(9)
C48 C47 P2 125.3(7)
C52 C47 P2 115.8(7)
C49 C48 C47 121.5(9)
C49 C48 H48 119.3
C47 C48 H48 119.3
C48 C49 C50 120.2(9)
C48 C49 H49 119.9
C50 C49 H49 119.9
C49 C50 C51 119.3(10)
C49 C50 H50 120.3
C51 C50 H50 120.3
C52 C51 C50 120.3(10)
C52 C51 H51 119.8
C50 C51 H51 119.8
C51 C52 C47 120.0(9)
C51 C52 H52 120.0
C47 C52 H52 120.0
C58 C53 C54 118.5(9)
C58 C53 P2 118.6(8)
C54 C53 P2 122.9(8)
C53 C54 C55 120.0(10)
C53 C54 H54 120.0
C55 C54 H54 120.0
C56 C55 C54 120.4(11)
C56 C55 H55 119.8
C54 C55 H55 119.8
C57 C56 C55 119.8(9)
C57 C56 H56 120.1
C55 C56 H56 120.1
C56 C57 C58 120.7(11)
C56 C57 H57 119.7
C58 C57 H57 119.7
C53 C58 C57 120.5(10)
C53 C58 H58 119.7
C57 C58 H58 119.7
C64 C59 C60 120.4(8)
C64 C59 P2 121.1(6)
C60 C59 P2 118.4(7)
C59 C60 C61 119.2(10)
C59 C60 H60 120.4
C61 C60 H60 120.4
C62 C61 C60 119.4(9)
C62 C61 H61 120.3
C60 C61 H61 120.3
C63 C62 C61 120.6(9)
C63 C62 H62 119.7
C61 C62 H62 119.7
C62 C63 C64 120.7(10)
C62 C63 H63 119.6
C64 C63 H63 119.6
C59 C64 C63 119.5(9)
C59 C64 H64 120.2
C63 C64 H64 120.2
Cl1 C65 Cl2 109.9(9)
Cl1 C65 H65A 109.7
Cl2 C65 H65A 109.7
Cl1 C65 H65B 109.7
Cl2 C65 H65B 109.7
H65A C65 H65B 108.2
Cl4 C66 Cl3 111.9(6)
Cl4 C66 H66A 109.2
Cl3 C66 H66A 109.2
Cl4 C66 H66B 109.2
Cl3 C66 H66B 109.2
H66A C66 H66B 107.9

loop_
_geom_bond_atom_site_label_1
_geom_bond_atom_site_label_2
_geom_bond_distance
Pt1 C14 2.043(9)
Pt1 C1 2.066(9)
Pt1 C2 2.093(8)
Pt1 N1 2.204(7)
Pt1 P1 2.470(2)
Pt1 I2 2.702(11)
Pt1 I1 2.7855(8)
P1 C21 1.838(9)
P1 C15 1.845(10)
P1 C27 1.852(9)
N1 C3 1.354(12)
N1 C7 1.358(11)
C1 H1A 0.9800
C1 H1B 0.9800
C1 H1C 0.9800
C2 H2A 0.9800
C2 H2B 0.9800
C2 H2C 0.9800
C3 C4 1.396(13)
C3 H3 0.9500
C4 C5 1.379(14)
C4 H4 0.9500
C5 C6 1.367(14)
C5 H5 0.9500
C6 C7 1.403(13)
C6 H6 0.9500
C7 C8 1.497(13)
C8 C9 1.514(11)
C8 H8A 0.9900
C8 H8B 0.9900
C9 C10 1.377(12)
C9 C14 1.426(12)
C10 C11 1.404(12)
C10 H10 0.9500
C11 C12 1.368(13)
C11 H11 0.9500
C12 C13 1.392(13)
C12 H12 0.9500
C13 C14 1.390(12)
C13 H13 0.9500
C15 C16 1.370(12)
C15 C20 1.397(12)
C16 C17 1.398(13)
C16 H16 0.9500
C17 C18 1.382(13)
C17 H17 0.9500
C18 C19 1.388(14)
C18 H18 0.9500
C19 C20 1.368(13)
C19 H19 0.9500
C20 H20 0.9500
C21 C22 1.390(12)
C21 C26 1.395(12)
C22 C23 1.399(12)
C22 H22 0.9500
C23 C24 1.387(13)
C23 H23 0.9500
C24 C25 1.398(13)
C24 H24 0.9500
C25 C26 1.396(13)
C25 H25 0.9500
C26 H26 0.9500
C27 C28 1.382(14)
C27 C32 1.401(12)
C28 C29 1.389(12)
C28 H28 0.9500
C29 C30 1.390(14)
C29 H29 0.9500
C30 C31 1.375(15)
C30 H30 0.9500
C31 C32 1.393(13)
C31 H31 0.9500
C32 H32 0.9500
Pt2 C46 2.048(10)
Pt2 C33 2.057(10)
Pt2 C34 2.072(8)
Pt2 N2 2.184(8)
Pt2 P2 2.471(2)
Pt2 I3 2.8007(8)
Pt2 I4 2.832(8)
P2 C53 1.832(9)
P2 C47 1.843(10)
P2 C59 1.859(9)
N2 C35 1.345(11)
N2 C39 1.353(11)
C33 H33A 0.9800
C33 H33B 0.9800
C33 H33C 0.9800
C34 H34A 0.9800
C34 H34B 0.9800
C34 H34C 0.9800
C35 C36 1.389(13)
C35 H35 0.9500
C36 C37 1.387(14)
C36 H36 0.9500
C37 C38 1.378(13)
C37 H37 0.9500
C38 C39 1.363(13)
C38 H38 0.9500
C39 C40 1.516(12)
C40 C41 1.496(13)
C40 H40A 0.9900
C40 H40B 0.9900
C41 C42 1.397(13)
C41 C46 1.406(12)
C42 C43 1.381(14)
C42 H42 0.9500
C43 C44 1.399(13)
C43 H43 0.9500
C44 C45 1.383(13)
C44 H44 0.9500
C45 C46 1.410(14)
C45 H45 0.9500
C47 C48 1.395(12)
C47 C52 1.406(12)
C48 C49 1.371(13)
C48 H48 0.9500
C49 C50 1.386(14)
C49 H49 0.9500
C50 C51 1.405(13)
C50 H50 0.9500
C51 C52 1.384(14)
C51 H51 0.9500
C52 H52 0.9500
C53 C58 1.375(14)
C53 C54 1.406(14)
C54 C55 1.406(13)
C54 H54 0.9500
C55 C56 1.376(15)
C55 H55 0.9500
C56 C57 1.360(15)
C56 H56 0.9500
C57 C58 1.413(14)
C57 H57 0.9500
C58 H58 0.9500
C59 C64 1.378(13)
C59 C60 1.394(12)
C60 C61 1.400(13)
C60 H60 0.9500
C61 C62 1.389(14)
C61 H61 0.9500
C62 C63 1.358(13)
C62 H62 0.9500
C63 C64 1.389(12)
C63 H63 0.9500
C64 H64 0.9500
Cl1 C65 1.745(17)
Cl2 C65 1.787(16)
C65 H65A 0.9900
C65 H65B 0.9900
Cl3 C66 1.770(14)
Cl4 C66 1.734(12)
C66 H66A 0.9900
C66 H66B 0.9900

loop_
_geom_torsion_atom_site_label_1
_geom_torsion_atom_site_label_2
_geom_torsion_atom_site_label_3
_geom_torsion_atom_site_label_4
_geom_torsion
C7 N1 C3 C4 2.8(12)
Pt1 N1 C3 C4 -178.1(6)
N1 C3 C4 C5 -0.4(13)
C3 C4 C5 C6 -2.4(13)
C4 C5 C6 C7 2.8(13)
C3 N1 C7 C6 -2.5(11)
Pt1 N1 C7 C6 178.4(6)
C3 N1 C7 C8 175.2(7)
Pt1 N1 C7 C8 -3.9(10)
C5 C6 C7 N1 -0.3(12)
C5 C6 C7 C8 -178.0(8)
N1 C7 C8 C9 -51.4(11)
C6 C7 C8 C9 126.3(9)
C7 C8 C9 C10 -119.1(9)
C7 C8 C9 C14 60.2(12)
C14 C9 C10 C11 1.5(15)
C8 C9 C10 C11 -179.2(9)
C9 C10 C11 C12 1.7(15)
C10 C11 C12 C13 -2.1(15)
C11 C12 C13 C14 -0.7(15)
C12 C13 C14 C9 3.8(14)
C12 C13 C14 Pt1 -172.5(7)
C10 C9 C14 C13 -4.2(14)
C8 C9 C14 C13 176.6(8)
C10 C9 C14 Pt1 172.3(7)
C8 C9 C14 Pt1 -6.9(12)
C21 P1 C15 C16 -142.9(8)
C27 P1 C15 C16 110.1(8)
Pt1 P1 C15 C16 -18.4(9)
C21 P1 C15 C20 38.3(8)
C27 P1 C15 C20 -68.7(8)
Pt1 P1 C15 C20 162.8(6)
C20 C15 C16 C17 2.7(13)
P1 C15 C16 C17 -176.1(7)
C15 C16 C17 C18 -0.6(13)
C16 C17 C18 C19 -2.0(14)
C17 C18 C19 C20 2.5(15)
C18 C19 C20 C15 -0.4(15)
C16 C15 C20 C19 -2.2(14)
P1 C15 C20 C19 176.7(7)
C15 P1 C21 C22 -127.3(8)
C27 P1 C21 C22 -19.1(9)
Pt1 P1 C21 C22 104.1(7)
C15 P1 C21 C26 53.1(7)
C27 P1 C21 C26 161.3(7)
Pt1 P1 C21 C26 -75.5(7)
C26 C21 C22 C23 0.3(13)
P1 C21 C22 C23 -179.3(7)
C21 C22 C23 C24 1.6(14)
C22 C23 C24 C25 -2.1(14)
C23 C24 C25 C26 0.6(14)
C22 C21 C26 C25 -1.9(13)
P1 C21 C26 C25 177.8(7)
C24 C25 C26 C21 1.4(13)
C21 P1 C27 C28 81.9(8)
C15 P1 C27 C28 -173.7(7)
Pt1 P1 C27 C28 -41.5(8)
C21 P1 C27 C32 -98.2(8)
C15 P1 C27 C32 6.1(9)
Pt1 P1 C27 C32 138.3(7)
C32 C27 C28 C29 -0.2(14)
P1 C27 C28 C29 179.7(7)
C27 C28 C29 C30 -0.4(14)
C28 C29 C30 C31 0.8(14)
C29 C30 C31 C32 -0.7(14)
C30 C31 C32 C27 0.1(14)
C28 C27 C32 C31 0.3(13)
P1 C27 C32 C31 -179.5(7)
C39 N2 C35 C36 -2.6(12)
Pt2 N2 C35 C36 173.6(6)
N2 C35 C36 C37 0.2(13)
C35 C36 C37 C38 2.7(13)
C36 C37 C38 C39 -3.3(14)
C35 N2 C39 C38 2.0(12)
Pt2 N2 C39 C38 -174.1(6)
C35 N2 C39 C40 -178.1(7)
Pt2 N2 C39 C40 5.8(10)
C37 C38 C39 N2 1.0(14)
C37 C38 C39 C40 -178.9(8)
N2 C39 C40 C41 48.6(11)
C38 C39 C40 C41 -131.5(9)
C39 C40 C41 C42 127.8(9)
C39 C40 C41 C46 -56.2(11)
C46 C41 C42 C43 -0.5(12)
C40 C41 C42 C43 175.5(8)
C41 C42 C43 C44 1.2(12)
C42 C43 C44 C45 -0.4(12)
C43 C44 C45 C46 -1.1(13)
C42 C41 C46 C45 -0.9(11)
C40 C41 C46 C45 -176.9(7)
C42 C41 C46 Pt2 179.6(6)
C40 C41 C46 Pt2 3.7(10)
C44 C45 C46 C41 1.7(12)
C44 C45 C46 Pt2 -178.9(6)
C53 P2 C47 C48 111.2(8)
C59 P2 C47 C48 6.1(9)
Pt2 P2 C47 C48 -124.3(7)
C53 P2 C47 C52 -74.8(7)
C59 P2 C47 C52 -179.8(7)
Pt2 P2 C47 C52 49.7(8)
C52 C47 C48 C49 -1.0(13)
P2 C47 C48 C49 172.9(7)
C47 C48 C49 C50 1.4(14)
C48 C49 C50 C51 0.3(14)
C49 C50 C51 C52 -2.3(14)
C50 C51 C52 C47 2.6(14)
C48 C47 C52 C51 -1.0(13)
P2 C47 C52 C51 -175.5(7)
C47 P2 C53 C58 -159.5(7)
C59 P2 C53 C58 -50.5(8)
Pt2 P2 C53 C58 78.2(7)
C47 P2 C53 C54 21.2(8)
C59 P2 C53 C54 130.2(7)
Pt2 P2 C53 C54 -101.1(7)
C58 C53 C54 C55 -1.2(13)
P2 C53 C54 C55 178.2(7)
C53 C54 C55 C56 1.5(14)
C54 C55 C56 C57 -1.6(14)
C55 C56 C57 C58 1.3(14)
C54 C53 C58 C57 0.9(13)
P2 C53 C58 C57 -178.5(7)
C56 C57 C58 C53 -1.0(14)
C53 P2 C59 C64 124.8(8)
C47 P2 C59 C64 -126.6(8)
Pt2 P2 C59 C64 -1.0(9)
C53 P2 C59 C60 -53.2(8)
C47 P2 C59 C60 55.4(8)
Pt2 P2 C59 C60 -179.0(6)
C64 C59 C60 C61 0.9(14)
P2 C59 C60 C61 179.0(8)
C59 C60 C61 C62 -1.0(15)
C60 C61 C62 C63 0.1(16)
C61 C62 C63 C64 0.8(16)
C60 C59 C64 C63 0.0(14)
P2 C59 C64 C63 -178.0(8)
C62 C63 C64 C59 -0.8(15)
